data_7001102
loop_
_publ_author_name
'Dawid, Urszula'
'Pruchnik, Florian P.'
'Starosta, Rados\/law'

_publ_section_title
;
 Structure and properties of
 2,2&#x2032;-bipyridine-3,3&#x2032;,6,6&#x2032;-tetracarboxylic acid
 and its iron(II) and cobalt(II) complexes
;
_journal_issue 17
_journal_name_full 'Dalton Transactions'
_journal_page_first 3348
_journal_page_last 3353
_journal_paper_doi 10.1039/b820474h
_journal_year 2009
_chemical_formula_sum 'C14 H8 N2 O8'
_chemical_formula_weight 332.22
_chemical_name_common '2,2-bipyridine-3,3,6,6-tetracarboxylic acid'
_chemical_name_systematic
;
2,2-bipyridine-3,3,6,6-tetracarboxylic acid
;
_space_group_IT_number 41
_symmetry_cell_setting orthorhombic
_symmetry_space_group_name_Hall 'A 2 -2ab'
_symmetry_space_group_name_H-M 'A b a 2'
_atom_sites_solution_hydrogens geom
_atom_sites_solution_primary direct
_atom_sites_solution_secondary difmap
_audit_creation_method SHELXL-97
_cell_angle_alpha 90.00
_cell_angle_beta 90.00
_cell_angle_gamma 90.00
_cell_formula_units_Z 4
_cell_length_a 9.316(1)
_cell_length_b 17.611(1)
_cell_length_c 7.964(1)
_cell_measurement_reflns_used 1530
_cell_measurement_temperature 100(2)
_cell_measurement_theta_max 36.50
_cell_measurement_theta_min 3.18
_cell_volume 1306.6(2)
_computing_cell_refinement 'CrysAlis RED (Oxford Diffraction, 2006)'
_computing_data_collection 'CrysAlis CCD (Oxford Diffraction, 2006)'
_computing_data_reduction 'CrysAlis RED (Oxford Diffraction, 2006)'
_computing_molecular_graphics "'SHELXTL (Bruker, 1999)'"
_computing_publication_material 'SHELXL-97 (Sheldrick, 1997)'
_computing_structure_refinement 'SHELXL-97 (Sheldrick, 1997)'
_computing_structure_solution 'SHELXS-97 (Sheldrick, 1990)'
_diffrn_ambient_temperature 100(2)
_diffrn_measured_fraction_theta_full 0.999
_diffrn_measured_fraction_theta_max 0.819
_diffrn_measurement_device_type 'Kuma KM4CCD'
_diffrn_measurement_method /w
_diffrn_radiation_monochromator graphite
_diffrn_radiation_source 'fine-focus sealed tube'
_diffrn_radiation_type MoK\a
_diffrn_radiation_wavelength 0.71073
_diffrn_reflns_av_R_equivalents 0.0438
_diffrn_reflns_av_sigmaI/netI 0.0559
_diffrn_reflns_limit_h_max 9
_diffrn_reflns_limit_h_min -15
_diffrn_reflns_limit_k_max 22
_diffrn_reflns_limit_k_min -29
_diffrn_reflns_limit_l_max 10
_diffrn_reflns_limit_l_min -13
_diffrn_reflns_number 6644
_diffrn_reflns_theta_full 26.50
_diffrn_reflns_theta_max 36.50
_diffrn_reflns_theta_min 3.18
_exptl_absorpt_coefficient_mu 0.142
_exptl_absorpt_correction_type none
_exptl_crystal_colour white
_exptl_crystal_density_diffrn 1.689
_exptl_crystal_density_method 'not measured'
_exptl_crystal_description plate
_exptl_crystal_F_000 680
_exptl_crystal_size_max 0.20
_exptl_crystal_size_mid 0.10
_exptl_crystal_size_min 0.10
_refine_diff_density_max 0.352
_refine_diff_density_min -0.289
_refine_diff_density_rms 0.061
_refine_ls_abs_structure_details 'Flack H D (1983), Acta Cryst. A39, 876-881'
_refine_ls_abs_structure_Flack 0(10)
_refine_ls_extinction_method none
_refine_ls_goodness_of_fit_ref 1.048
_refine_ls_hydrogen_treatment constr
_refine_ls_matrix_type full
_refine_ls_number_parameters 111
_refine_ls_number_reflns 1396
_refine_ls_number_restraints 1
_refine_ls_restrained_S_all 1.047
_refine_ls_R_factor_all 0.0609
_refine_ls_R_factor_gt 0.0419
_refine_ls_shift/su_max 0.000
_refine_ls_shift/su_mean 0.000
_refine_ls_structure_factor_coef Fsqd
_refine_ls_weighting_details 'calc w=1/[\s^2^(Fo^2^)+(0.0388P)^2^+0.0000P] where P=(Fo^2^+2Fc^2^)/3'
_refine_ls_weighting_scheme calc
_refine_ls_wR_factor_gt 0.0761
_refine_ls_wR_factor_ref 0.0794
_reflns_number_gt 1089
_reflns_number_total 1396
_reflns_threshold_expression >2sigma(I)
_cod_data_source_file b820474h.txt
_cod_data_source_block un1li_3
_cod_depositor_comments
;
The following automatic conversions were performed:
'_symmetry_cell_setting' value 'Orthorhombic' changed to 'orthorhombic'
according to '/home/saulius/struct/CIF-dictionaries/cif_core.dic'
dictionary named 'cif_core.dic' version 2.4.1 from 2010-06-29.

Automatic conversion script
Id: cif_fix_enum 1527 2010-12-29 10:47:43Z saulius 
;
_cod_original_sg_symbol_H-M Aba2
_cod_database_code 7001102

loop_
_symmetry_equiv_pos_as_xyz
'x, y, z'
'-x, -y, z'
'x+1/2, -y+1/2, z'
'-x+1/2, y+1/2, z'
'x, y+1/2, z+1/2'
'-x, -y+1/2, z+1/2'
'x+1/2, -y+1, z+1/2'
'-x+1/2, y+1, z+1/2'

loop_
_atom_site_label
_atom_site_type_symbol
_atom_site_fract_x
_atom_site_fract_y
_atom_site_fract_z
_atom_site_U_iso_or_equiv
_atom_site_adp_type
_atom_site_occupancy
_atom_site_symmetry_multiplicity
_atom_site_calc_flag
_atom_site_refinement_flags
_atom_site_disorder_assembly
_atom_site_disorder_group
C1 C 0.06188(17) 0.52684(10) 0.8241(2) 0.0098(3) Uani 1 1 d . . .
N1 N 0.03472(16) 0.59454(8) 0.8945(2) 0.0109(3) Uani 1 1 d . . .
C6 C 0.14289(19) 0.64417(9) 0.9072(2) 0.0110(3) Uani 1 1 d . . .
C5 C 0.28330(18) 0.62927(10) 0.8585(2) 0.0137(4) Uani 1 1 d . . .
H5 H 0.3570 0.6661 0.8716 0.016 Uiso 1 1 calc R . .
C4 C 0.31150(19) 0.55817(10) 0.7897(2) 0.0131(4) Uani 1 1 d . . .
H4 H 0.4065 0.5450 0.7577 0.016 Uiso 1 1 calc R . .
C2 C 0.19978(18) 0.50633(10) 0.7678(2) 0.0111(3) Uani 1 1 d . . .
C7 C 0.10516(19) 0.71979(11) 0.9818(2) 0.0125(4) Uani 1 1 d . . .
O1 O -0.01339(13) 0.72463(7) 1.07199(19) 0.0164(3) Uani 1 1 d . . .
H1 H -0.0536 0.6820 1.0755 0.025 Uiso 1 1 calc R . .
O2 O 0.18212(14) 0.77496(7) 0.96000(18) 0.0164(3) Uani 1 1 d . . .
C3 C 0.23083(17) 0.43310(9) 0.6803(2) 0.0109(3) Uani 1 1 d . . .
O3 O 0.12525(13) 0.41024(7) 0.58287(18) 0.0145(3) Uani 1 1 d . . .
H3 H 0.1464 0.3681 0.5402 0.022 Uiso 1 1 calc R . .
O4 O 0.34636(13) 0.40103(7) 0.69529(17) 0.0149(3) Uani 1 1 d . . .

loop_
_atom_site_aniso_label
_atom_site_aniso_U_11
_atom_site_aniso_U_22
_atom_site_aniso_U_33
_atom_site_aniso_U_23
_atom_site_aniso_U_13
_atom_site_aniso_U_12
C1 0.0102(7) 0.0083(7) 0.0109(8) -0.0005(7) -0.0020(7) -0.0006(6)
N1 0.0101(6) 0.0090(6) 0.0135(7) 0.0012(6) -0.0006(6) -0.0005(5)
C6 0.0134(7) 0.0072(7) 0.0125(9) 0.0017(8) -0.0015(6) -0.0011(7)
C5 0.0128(8) 0.0119(8) 0.0165(10) -0.0003(7) -0.0004(7) -0.0020(6)
C4 0.0109(7) 0.0126(8) 0.0158(10) -0.0004(8) 0.0008(7) 0.0006(7)
C2 0.0119(7) 0.0090(8) 0.0124(9) -0.0004(7) -0.0006(7) 0.0013(6)
C7 0.0119(7) 0.0118(8) 0.0138(9) -0.0022(8) -0.0031(7) 0.0002(7)
O1 0.0139(6) 0.0102(5) 0.0250(8) -0.0022(6) 0.0040(6) -0.0023(5)
O2 0.0170(6) 0.0099(6) 0.0223(8) -0.0028(6) 0.0011(6) -0.0019(5)
C3 0.0135(8) 0.0077(7) 0.0115(9) 0.0020(7) 0.0027(7) -0.0013(6)
O3 0.0147(6) 0.0108(6) 0.0180(7) -0.0052(6) -0.0006(6) 0.0007(5)
O4 0.0126(5) 0.0139(6) 0.0184(7) -0.0021(6) 0.0020(5) 0.0023(5)

loop_
_atom_type_symbol
_atom_type_description
_atom_type_scat_dispersion_real
_atom_type_scat_dispersion_imag
_atom_type_scat_source
C C 0.0033 0.0000 'International Tables Vol C Tables 4.2.6.8 and 6.1.1.4'
H H 0.0000 0.0000 'International Tables Vol C Tables 4.2.6.8 and 6.1.1.4'
N N 0.0061 0.0000 'International Tables Vol C Tables 4.2.6.8 and 6.1.1.4'
O O 0.0106 0.0000 'International Tables Vol C Tables 4.2.6.8 and 6.1.1.4'

loop_
_geom_angle_atom_site_label_1
_geom_angle_atom_site_label_2
_geom_angle_atom_site_label_3
_geom_angle
_geom_angle_site_symmetry_1
_geom_angle_site_symmetry_3
_geom_angle_publ_flag
N1 C1 C2 122.22(15) . . ?
N1 C1 C1 114.69(16) . 2_565 ?
C2 C1 C1 122.88(18) . 2_565 ?
C6 N1 C1 118.04(15) . . ?
N1 C6 C5 124.38(15) . . ?
N1 C6 C7 115.68(15) . . ?
C5 C6 C7 119.93(15) . . ?
C4 C5 C6 117.24(15) . . ?
C4 C5 H5 121.4 . . ?
C6 C5 H5 121.4 . . ?
C5 C4 C2 119.80(16) . . ?
C5 C4 H4 120.1 . . ?
C2 C4 H4 120.1 . . ?
C4 C2 C1 118.23(16) . . ?
C4 C2 C3 118.59(15) . . ?
C1 C2 C3 123.14(15) . . ?
O2 C7 O1 121.18(17) . . ?
O2 C7 C6 120.86(16) . . ?
O1 C7 C6 117.96(15) . . ?
C7 O1 H1 109.5 . . ?
O4 C3 O3 125.08(16) . . ?
O4 C3 C2 121.62(16) . . ?
O3 C3 C2 113.23(14) . . ?
C3 O3 H3 109.5 . . ?

loop_
_geom_bond_atom_site_label_1
_geom_bond_atom_site_label_2
_geom_bond_distance
_geom_bond_site_symmetry_2
_geom_bond_publ_flag
C1 N1 1.342(2) . ?
C1 C2 1.408(2) . ?
C1 C1 1.491(3) 2_565 ?
N1 C6 1.338(2) . ?
C6 C5 1.389(3) . ?
C6 C7 1.500(2) . ?
C5 C4 1.392(3) . ?
C5 H5 0.9500 . ?
C4 C2 1.395(2) . ?
C4 H4 0.9500 . ?
C2 C3 1.494(2) . ?
C7 O2 1.220(2) . ?
C7 O1 1.320(2) . ?
O1 H1 0.8400 . ?
C3 O4 1.221(2) . ?
C3 O3 1.316(2) . ?
O3 H3 0.8400 . ?

loop_
_geom_hbond_atom_site_label_D
_geom_hbond_atom_site_label_H
_geom_hbond_atom_site_label_A
_geom_hbond_distance_DH
_geom_hbond_distance_HA
_geom_hbond_distance_DA
_geom_hbond_angle_DHA
_geom_hbond_site_symmetry_A
O1 H1 O4 0.84 1.98 2.7511(18) 152.5 7_455
O1 H1 N1 0.84 2.26 2.7290(19) 115.2 .
O3 H3 O2 0.84 1.79 2.6295(18) 175.6 5_544

loop_
_geom_torsion_atom_site_label_1
_geom_torsion_atom_site_label_2
_geom_torsion_atom_site_label_3
_geom_torsion_atom_site_label_4
_geom_torsion
_geom_torsion_site_symmetry_1
_geom_torsion_site_symmetry_2
_geom_torsion_site_symmetry_3
_geom_torsion_site_symmetry_4
_geom_torsion_publ_flag
C2 C1 N1 C6 1.5(3) . . . . ?
C1 C1 N1 C6 176.48(14) 2_565 . . . ?
C1 N1 C6 C5 -2.7(3) . . . . ?
C1 N1 C6 C7 178.11(17) . . . . ?
N1 C6 C5 C4 1.0(3) . . . . ?
C7 C6 C5 C4 -179.83(18) . . . . ?
C6 C5 C4 C2 1.9(3) . . . . ?
C5 C4 C2 C1 -2.9(3) . . . . ?
C5 C4 C2 C3 174.83(17) . . . . ?
N1 C1 C2 C4 1.2(3) . . . . ?
C1 C1 C2 C4 -173.29(13) 2_565 . . . ?
N1 C1 C2 C3 -176.41(17) . . . . ?
C1 C1 C2 C3 9.1(2) 2_565 . . . ?
N1 C6 C7 O2 -160.69(17) . . . . ?
C5 C6 C7 O2 20.1(3) . . . . ?
N1 C6 C7 O1 19.5(3) . . . . ?
C5 C6 C7 O1 -159.66(17) . . . . ?
C4 C2 C3 O4 34.3(3) . . . . ?
C1 C2 C3 O4 -148.06(19) . . . . ?
C4 C2 C3 O3 -142.77(17) . . . . ?
C1 C2 C3 O3 34.9(3) . . . . ?
